data_7128280
loop_
_publ_author_name
'Deng, Yongming'
'Zhang, Jason'
'Bankhead, Bradley'
'Markham, Jonathan P.'
'Zeller, Matthias'

_publ_section_title
;
 Photoinduced oxidative cyclopropanation of ene-ynamides: synthesis of
 3-aza[<i>n</i>.1.0]bicycles <i>via</i> vinyl radicals.
;
_journal_issue 43
_journal_name_full 'Chemical communications (Cambridge, England)'
_journal_page_first 5254
_journal_page_last 5257
_journal_paper_doi 10.1039/d1cc02016a
_journal_volume 57
_journal_year 2021
_chemical_formula_sum 'C20 H20 Cl N O3 S'
_chemical_formula_weight 389.88
_space_group_crystal_system monoclinic
_space_group_IT_number 14
_space_group_name_Hall '-P 2yn'
_space_group_name_H-M_alt 'P 1 21/n 1'
_atom_sites_solution_hydrogens geom
_atom_sites_solution_primary direct
_atom_sites_solution_secondary difmap
_audit_block_doi 10.5517/ccdc.csd.cc278tv6
_audit_creation_method SHELXL-2018/3
_audit_update_record
;
2021-02-20 deposited with the CCDC.	2021-05-05 downloaded from the CCDC.
;
_cell_angle_alpha 90
_cell_angle_beta 95.3585(6)
_cell_angle_gamma 90
_cell_formula_units_Z 4
_cell_length_a 10.2711(2)
_cell_length_b 8.2248(2)
_cell_length_c 21.6325(4)
_cell_measurement_reflns_used 8835
_cell_measurement_temperature 150(2)
_cell_measurement_theta_max 79.3531
_cell_measurement_theta_min 4.3234
_cell_volume 1819.48(7)
_computing_cell_refinement 'SAINT V8.40A (Bruker, 2019)'
_computing_data_collection 'Apex3 v2019.1-0 (Bruker, 2019)'
_computing_data_reduction 'SAINT V8.40A (Bruker, 2019)'
_computing_structure_refinement
;  
SHELXL-2018/3 (Sheldrick, 2015, 2018), 
SHELXLE Rev1149 (H\"ubschle et al., 2011)
;
_computing_structure_solution 'SHELXS-97 (Sheldrick, 2008)'
_diffrn_ambient_temperature 150(2)
_diffrn_detector_area_resol_mean 7.4074
_diffrn_measured_fraction_theta_full 0.985
_diffrn_measured_fraction_theta_max 0.933
_diffrn_measurement_device_type
;
Bruker AXS D8 Quest diffractometer with PhotonIII_C14 charge-integrating and 
photon counting pixel array detector
;
_diffrn_measurement_method 'omega and phi scans'
_diffrn_radiation_monochromator 'laterally graded multilayer (Goebel) mirror'
_diffrn_radiation_type CuK\a
_diffrn_radiation_wavelength 1.54178
_diffrn_reflns_av_R_equivalents 0.0297
_diffrn_reflns_av_unetI/netI 0.0304
_diffrn_reflns_Laue_measured_fraction_full 0.985
_diffrn_reflns_Laue_measured_fraction_max 0.933
_diffrn_reflns_limit_h_max 11
_diffrn_reflns_limit_h_min -13
_diffrn_reflns_limit_k_max 9
_diffrn_reflns_limit_k_min -9
_diffrn_reflns_limit_l_max 26
_diffrn_reflns_limit_l_min -27
_diffrn_reflns_number 11627
_diffrn_reflns_point_group_measured_fraction_full 0.985
_diffrn_reflns_point_group_measured_fraction_max 0.933
_diffrn_reflns_theta_full 67.679
_diffrn_reflns_theta_max 79.806
_diffrn_reflns_theta_min 4.105
_diffrn_source 'I-mu-S microsource X-ray tube'
_diffrn_source_current '1.0 mA'
_diffrn_source_voltage '50 kV'
_exptl_absorpt_coefficient_mu 3.101
_exptl_absorpt_correction_T_max 0.7543
_exptl_absorpt_correction_T_min 0.6053
_exptl_absorpt_correction_type multi-scan
_exptl_absorpt_process_details
;
 SADABS 2016/2: Krause, L., Herbst-Irmer, R., Sheldrick G.M. & Stalke D.,
 J. Appl. Cryst. 48 (2015) 3-10
;
_exptl_crystal_colour colourless
_exptl_crystal_density_diffrn 1.423
_exptl_crystal_description block
_exptl_crystal_F_000 816
_exptl_crystal_size_max 0.210
_exptl_crystal_size_mid 0.180
_exptl_crystal_size_min 0.140
_refine_diff_density_max 0.394
_refine_diff_density_min -0.421
_refine_diff_density_rms 0.050
_refine_ls_extinction_coef 0.0070(4)
_refine_ls_extinction_expression Fc^*^=kFc[1+0.001xFc^2^\l^3^/sin(2\q)]^-1/4^
_refine_ls_extinction_method 'SHELXL-2018/3 (Sheldrick 2018)'
_refine_ls_goodness_of_fit_ref 1.064
_refine_ls_hydrogen_treatment constr
_refine_ls_matrix_type full
_refine_ls_number_parameters 237
_refine_ls_number_reflns 3703
_refine_ls_number_restraints 0
_refine_ls_restrained_S_all 1.064
_refine_ls_R_factor_all 0.0348
_refine_ls_R_factor_gt 0.0330
_refine_ls_shift/su_max 0.001
_refine_ls_shift/su_mean 0.000
_refine_ls_structure_factor_coef Fsqd
_refine_ls_weighting_details 'w=1/[\s^2^(Fo^2^)+(0.0344P)^2^+1.1524P] where P=(Fo^2^+2Fc^2^)/3'
_refine_ls_weighting_scheme calc
_refine_ls_wR_factor_gt 0.0827
_refine_ls_wR_factor_ref 0.0839
_reflns_Friedel_coverage 0.000
_reflns_number_gt 3506
_reflns_number_total 3703
_reflns_threshold_expression 'I > 2\s(I)'
_cod_data_source_file d1cc02016a2.cif
_cod_data_source_block YMD_67B1_0m
_cod_depositor_comments 'Adding full bibliography for 7128279--7128281.cif.'
_cod_original_sg_symbol_H-M 'P 21/n'
_cod_database_code 7128280
_shelx_shelxl_version_number 2018/3
_shelx_space_group_comment
;
The symmetry employed for this shelxl refinement is uniquely defined
by the following loop, which should always be used as a source of
symmetry information in preference to the above space-group names.
They are only intended as comments.
;
_shelx_estimated_absorpt_t_min 0.562
_shelx_estimated_absorpt_t_max 0.671

loop_
_space_group_symop_operation_xyz
'x, y, z'
'-x+1/2, y+1/2, -z+1/2'
'-x, -y, -z'
'x-1/2, -y-1/2, z-1/2'

loop_
_atom_site_label
_atom_site_type_symbol
_atom_site_fract_x
_atom_site_fract_y
_atom_site_fract_z
_atom_site_U_iso_or_equiv
_atom_site_adp_type
_atom_site_occupancy
_atom_site_site_symmetry_order
_atom_site_calc_flag
_atom_site_refinement_flags_posn
_atom_site_refinement_flags_adp
_atom_site_refinement_flags_occupancy
_atom_site_disorder_assembly
_atom_site_disorder_group
Cl1 Cl 0.77089(4) 0.59946(5) 0.07097(2) 0.03101(13) Uani 1 1 d . . . . .
S1 S 0.25919(3) 0.81018(4) 0.14563(2) 0.01384(11) Uani 1 1 d . . . . .
O1 O 0.49363(10) 0.73363(13) 0.08999(5) 0.0225(2) Uani 1 1 d . . . . .
O2 O 0.33570(10) 0.94823(13) 0.16668(5) 0.0203(2) Uani 1 1 d . . . . .
O3 O 0.14334(10) 0.77399(14) 0.17547(5) 0.0204(2) Uani 1 1 d . . . . .
N1 N 0.34962(11) 0.64009(15) 0.15502(5) 0.0145(2) Uani 1 1 d . . . . .
C1 C 0.45712(13) 0.62122(18) 0.12027(6) 0.0149(3) Uani 1 1 d . . . . .
C2 C 0.52220(13) 0.45522(18) 0.12307(6) 0.0150(3) Uani 1 1 d . . . . .
C3 C 0.43776(14) 0.30406(18) 0.11659(7) 0.0172(3) Uani 1 1 d . . . . .
H3 H 0.471003 0.206779 0.140906 0.021 Uiso 1 1 calc R U . . .
C4 C 0.29061(14) 0.32487(19) 0.10785(7) 0.0194(3) Uani 1 1 d . . . . .
H4A H 0.249996 0.220929 0.093241 0.023 Uiso 1 1 calc R U . . .
H4B H 0.268345 0.407880 0.075443 0.023 Uiso 1 1 calc R U . . .
C5 C 0.23420(15) 0.37626(19) 0.16756(7) 0.0216(3) Uani 1 1 d . . . . .
H5A H 0.142273 0.410952 0.157834 0.026 Uiso 1 1 calc R U . . .
H5B H 0.234806 0.282082 0.196080 0.026 Uiso 1 1 calc R U . . .
C6 C 0.31199(14) 0.51497(18) 0.19957(7) 0.0177(3) Uani 1 1 d . . . . .
H6A H 0.258994 0.566690 0.230088 0.021 Uiso 1 1 calc R U . . .
H6B H 0.392026 0.470505 0.222546 0.021 Uiso 1 1 calc R U . . .
C7 C 0.51457(15) 0.3550(2) 0.06407(7) 0.0212(3) Uani 1 1 d . . . . .
H7A H 0.465651 0.401119 0.026507 0.025 Uiso 1 1 calc R U . . .
H7B H 0.591886 0.289099 0.056090 0.025 Uiso 1 1 calc R U . . .
C8 C 0.64948(14) 0.45102(18) 0.16381(7) 0.0180(3) Uani 1 1 d . . . . .
C9 C 0.76539(15) 0.5167(2) 0.14491(8) 0.0226(3) Uani 1 1 d . . . . .
C10 C 0.88103(16) 0.5177(2) 0.18369(9) 0.0310(4) Uani 1 1 d . . . . .
H10 H 0.957532 0.565913 0.170226 0.037 Uiso 1 1 calc R U . . .
C11 C 0.88429(17) 0.4480(2) 0.24199(10) 0.0350(4) Uani 1 1 d . . . . .
H11 H 0.963144 0.448383 0.268705 0.042 Uiso 1 1 calc R U . . .
C12 C 0.77277(18) 0.3779(2) 0.26141(9) 0.0322(4) Uani 1 1 d . . . . .
H12 H 0.775293 0.328011 0.301115 0.039 Uiso 1 1 calc R U . . .
C13 C 0.65678(16) 0.3805(2) 0.22262(8) 0.0244(3) Uani 1 1 d . . . . .
H13 H 0.580518 0.332894 0.236605 0.029 Uiso 1 1 calc R U . . .
C14 C 0.21514(14) 0.83087(18) 0.06546(6) 0.0158(3) Uani 1 1 d . . . . .
C15 C 0.28442(15) 0.93571(18) 0.03018(7) 0.0187(3) Uani 1 1 d . . . . .
H15 H 0.360736 0.989294 0.048128 0.022 Uiso 1 1 calc R U . . .
C16 C 0.24030(16) 0.9608(2) -0.03162(7) 0.0226(3) Uani 1 1 d . . . . .
H16 H 0.286722 1.032846 -0.055931 0.027 Uiso 1 1 calc R U . . .
C17 C 0.12875(16) 0.8819(2) -0.05881(7) 0.0244(3) Uani 1 1 d . . . . .
C18 C 0.06243(16) 0.7766(2) -0.02242(8) 0.0272(4) Uani 1 1 d . . . . .
H18 H -0.013054 0.721397 -0.040448 0.033 Uiso 1 1 calc R U . . .
C19 C 0.10410(15) 0.7504(2) 0.03957(7) 0.0222(3) Uani 1 1 d . . . . .
H19 H 0.057581 0.678590 0.063976 0.027 Uiso 1 1 calc R U . . .
C20 C 0.0818(2) 0.9117(3) -0.12600(8) 0.0366(4) Uani 1 1 d . . . . .
H20A H 0.145600 0.867690 -0.152538 0.055 Uiso 1 1 calc R U . . .
H20B H 0.072007 1.028854 -0.133267 0.055 Uiso 1 1 calc R U . . .
H20C H -0.002746 0.857925 -0.135852 0.055 Uiso 1 1 calc R U . . .

loop_
_atom_site_aniso_label
_atom_site_aniso_U_11
_atom_site_aniso_U_22
_atom_site_aniso_U_33
_atom_site_aniso_U_23
_atom_site_aniso_U_13
_atom_site_aniso_U_12
Cl1 0.0201(2) 0.0322(2) 0.0424(2) 0.00995(17) 0.01178(16) 0.00161(15)
S1 0.01417(18) 0.01214(19) 0.01495(17) -0.00151(11) 0.00006(12) 0.00173(11)
O1 0.0189(5) 0.0171(6) 0.0324(6) 0.0093(4) 0.0078(4) 0.0034(4)
O2 0.0237(5) 0.0135(5) 0.0226(5) -0.0029(4) -0.0039(4) -0.0009(4)
O3 0.0175(5) 0.0237(6) 0.0205(5) -0.0011(4) 0.0049(4) 0.0037(4)
N1 0.0160(6) 0.0114(6) 0.0165(6) 0.0015(4) 0.0033(4) 0.0024(4)
C1 0.0125(6) 0.0146(7) 0.0171(6) 0.0010(5) -0.0002(5) 0.0003(5)
C2 0.0135(6) 0.0134(7) 0.0181(6) 0.0017(5) 0.0021(5) 0.0020(5)
C3 0.0175(7) 0.0123(7) 0.0218(7) -0.0012(5) 0.0009(5) 0.0012(5)
C4 0.0178(7) 0.0157(7) 0.0241(7) -0.0018(6) -0.0011(5) -0.0008(5)
C5 0.0208(7) 0.0158(8) 0.0291(8) 0.0014(6) 0.0073(6) -0.0022(6)
C6 0.0217(7) 0.0156(7) 0.0165(6) 0.0033(5) 0.0051(5) 0.0011(5)
C7 0.0223(7) 0.0203(8) 0.0216(7) -0.0028(6) 0.0048(6) 0.0017(6)
C8 0.0146(7) 0.0134(7) 0.0255(7) 0.0001(6) -0.0003(5) 0.0030(5)
C9 0.0169(7) 0.0168(8) 0.0342(9) 0.0004(6) 0.0026(6) 0.0028(6)
C10 0.0150(7) 0.0244(9) 0.0525(11) -0.0032(8) -0.0020(7) 0.0017(6)
C11 0.0220(8) 0.0285(10) 0.0508(11) -0.0073(8) -0.0161(7) 0.0062(7)
C12 0.0321(9) 0.0294(10) 0.0327(9) 0.0037(7) -0.0104(7) 0.0079(7)
C13 0.0212(7) 0.0223(8) 0.0286(8) 0.0049(6) -0.0030(6) 0.0036(6)
C14 0.0166(6) 0.0150(7) 0.0155(6) -0.0004(5) -0.0009(5) 0.0040(5)
C15 0.0199(7) 0.0145(7) 0.0217(7) -0.0007(5) 0.0018(5) 0.0028(5)
C16 0.0307(8) 0.0165(8) 0.0212(7) 0.0021(6) 0.0053(6) 0.0063(6)
C17 0.0297(8) 0.0234(8) 0.0193(7) -0.0016(6) -0.0024(6) 0.0106(6)
C18 0.0234(8) 0.0321(9) 0.0243(8) -0.0038(7) -0.0069(6) -0.0002(7)
C19 0.0197(7) 0.0238(8) 0.0227(7) 0.0005(6) -0.0010(6) -0.0024(6)
C20 0.0478(11) 0.0398(11) 0.0204(8) 0.0019(7) -0.0059(7) 0.0098(9)

loop_
_atom_type_symbol
_atom_type_description
_atom_type_scat_dispersion_real
_atom_type_scat_dispersion_imag
_atom_type_scat_source
C C 0.0181 0.0091 'International Tables Vol C Tables 4.2.6.8 and 6.1.1.4'
H H 0.0000 0.0000 'International Tables Vol C Tables 4.2.6.8 and 6.1.1.4'
N N 0.0311 0.0180 'International Tables Vol C Tables 4.2.6.8 and 6.1.1.4'
O O 0.0492 0.0322 'International Tables Vol C Tables 4.2.6.8 and 6.1.1.4'
S S 0.3331 0.5567 'International Tables Vol C Tables 4.2.6.8 and 6.1.1.4'
Cl Cl 0.3639 0.7018 'International Tables Vol C Tables 4.2.6.8 and 6.1.1.4'

loop_
_geom_angle_atom_site_label_1
_geom_angle_atom_site_label_2
_geom_angle_atom_site_label_3
_geom_angle
_geom_angle_site_symmetry_1
_geom_angle_site_symmetry_3
_geom_angle_publ_flag
O2 S1 O3 118.33(7) . . ?
O2 S1 N1 109.94(6) . . ?
O3 S1 N1 104.16(6) . . ?
O2 S1 C14 108.67(7) . . ?
O3 S1 C14 108.39(7) . . ?
N1 S1 C14 106.74(6) . . ?
C1 N1 C6 122.48(12) . . ?
C1 N1 S1 118.79(10) . . ?
C6 N1 S1 118.73(9) . . ?
O1 C1 N1 120.28(13) . . ?
O1 C1 C2 123.36(13) . . ?
N1 C1 C2 116.37(12) . . ?
C8 C2 C3 119.55(12) . . ?
C8 C2 C7 116.99(12) . . ?
C3 C2 C7 59.44(10) . . ?
C8 C2 C1 113.47(12) . . ?
C3 C2 C1 119.21(11) . . ?
C7 C2 C1 117.86(12) . . ?
C7 C3 C2 60.29(10) . . ?
C7 C3 C4 117.54(13) . . ?
C2 C3 C4 118.34(12) . . ?
C7 C3 H3 116.3 . . ?
C2 C3 H3 116.3 . . ?
C4 C3 H3 116.3 . . ?
C3 C4 C5 112.30(12) . . ?
C3 C4 H4A 109.1 . . ?
C5 C4 H4A 109.1 . . ?
C3 C4 H4B 109.1 . . ?
C5 C4 H4B 109.1 . . ?
H4A C4 H4B 107.9 . . ?
C6 C5 C4 111.63(12) . . ?
C6 C5 H5A 109.3 . . ?
C4 C5 H5A 109.3 . . ?
C6 C5 H5B 109.3 . . ?
C4 C5 H5B 109.3 . . ?
H5A C5 H5B 108.0 . . ?
N1 C6 C5 112.41(12) . . ?
N1 C6 H6A 109.1 . . ?
C5 C6 H6A 109.1 . . ?
N1 C6 H6B 109.1 . . ?
C5 C6 H6B 109.1 . . ?
H6A C6 H6B 107.9 . . ?
C3 C7 C2 60.27(9) . . ?
C3 C7 H7A 117.7 . . ?
C2 C7 H7A 117.7 . . ?
C3 C7 H7B 117.7 . . ?
C2 C7 H7B 117.7 . . ?
H7A C7 H7B 114.9 . . ?
C13 C8 C9 116.84(14) . . ?
C13 C8 C2 120.86(13) . . ?
C9 C8 C2 122.30(14) . . ?
C10 C9 C8 121.84(16) . . ?
C10 C9 Cl1 116.92(13) . . ?
C8 C9 Cl1 121.24(12) . . ?
C11 C10 C9 119.68(16) . . ?
C11 C10 H10 120.2 . . ?
C9 C10 H10 120.2 . . ?
C12 C11 C10 119.99(15) . . ?
C12 C11 H11 120.0 . . ?
C10 C11 H11 120.0 . . ?
C11 C12 C13 119.82(17) . . ?
C11 C12 H12 120.1 . . ?
C13 C12 H12 120.1 . . ?
C12 C13 C8 121.79(16) . . ?
C12 C13 H13 119.1 . . ?
C8 C13 H13 119.1 . . ?
C19 C14 C15 121.12(14) . . ?
C19 C14 S1 118.46(12) . . ?
C15 C14 S1 120.22(11) . . ?
C16 C15 C14 118.91(14) . . ?
C16 C15 H15 120.5 . . ?
C14 C15 H15 120.5 . . ?
C15 C16 C17 121.21(15) . . ?
C15 C16 H16 119.4 . . ?
C17 C16 H16 119.4 . . ?
C18 C17 C16 118.46(14) . . ?
C18 C17 C20 121.15(16) . . ?
C16 C17 C20 120.39(16) . . ?
C19 C18 C17 121.41(15) . . ?
C19 C18 H18 119.3 . . ?
C17 C18 H18 119.3 . . ?
C18 C19 C14 118.89(15) . . ?
C18 C19 H19 120.6 . . ?
C14 C19 H19 120.6 . . ?
C17 C20 H20A 109.5 . . ?
C17 C20 H20B 109.5 . . ?
H20A C20 H20B 109.5 . . ?
C17 C20 H20C 109.5 . . ?
H20A C20 H20C 109.5 . . ?
H20B C20 H20C 109.5 . . ?

loop_
_geom_bond_atom_site_label_1
_geom_bond_atom_site_label_2
_geom_bond_distance
_geom_bond_site_symmetry_2
_geom_bond_publ_flag
Cl1 C9 1.7440(17) . ?
S1 O2 1.4309(11) . ?
S1 O3 1.4369(11) . ?
S1 N1 1.6810(12) . ?
S1 C14 1.7592(14) . ?
O1 C1 1.2126(18) . ?
N1 C1 1.4012(18) . ?
N1 C6 1.4856(18) . ?
C1 C2 1.5189(19) . ?
C2 C8 1.5072(19) . ?
C2 C3 1.515(2) . ?
C2 C7 1.515(2) . ?
C3 C7 1.502(2) . ?
C3 C4 1.515(2) . ?
C3 H3 1.0000 . ?
C4 C5 1.524(2) . ?
C4 H4A 0.9900 . ?
C4 H4B 0.9900 . ?
C5 C6 1.522(2) . ?
C5 H5A 0.9900 . ?
C5 H5B 0.9900 . ?
C6 H6A 0.9900 . ?
C6 H6B 0.9900 . ?
C7 H7A 0.9900 . ?
C7 H7B 0.9900 . ?
C8 C13 1.394(2) . ?
C8 C9 1.403(2) . ?
C9 C10 1.389(2) . ?
C10 C11 1.383(3) . ?
C10 H10 0.9500 . ?
C11 C12 1.382(3) . ?
C11 H11 0.9500 . ?
C12 C13 1.392(2) . ?
C12 H12 0.9500 . ?
C13 H13 0.9500 . ?
C14 C19 1.391(2) . ?
C14 C15 1.391(2) . ?
C15 C16 1.386(2) . ?
C15 H15 0.9500 . ?
C16 C17 1.398(2) . ?
C16 H16 0.9500 . ?
C17 C18 1.391(3) . ?
C17 C20 1.508(2) . ?
C18 C19 1.386(2) . ?
C18 H18 0.9500 . ?
C19 H19 0.9500 . ?
C20 H20A 0.9800 . ?
C20 H20B 0.9800 . ?
C20 H20C 0.9800 . ?

loop_
_geom_torsion_atom_site_label_1
_geom_torsion_atom_site_label_2
_geom_torsion_atom_site_label_3
_geom_torsion_atom_site_label_4
_geom_torsion
_geom_torsion_site_symmetry_1
_geom_torsion_site_symmetry_2
_geom_torsion_site_symmetry_3
_geom_torsion_site_symmetry_4
_geom_torsion_publ_flag
O2 S1 N1 C1 -65.44(12) . . . . ?
O3 S1 N1 C1 166.81(10) . . . . ?
C14 S1 N1 C1 52.25(12) . . . . ?
O2 S1 N1 C6 114.94(11) . . . . ?
O3 S1 N1 C6 -12.81(12) . . . . ?
C14 S1 N1 C6 -127.37(11) . . . . ?
C6 N1 C1 O1 -171.34(13) . . . . ?
S1 N1 C1 O1 9.05(18) . . . . ?
C6 N1 C1 C2 8.80(19) . . . . ?
S1 N1 C1 C2 -170.81(9) . . . . ?
O1 C1 C2 C8 76.35(18) . . . . ?
N1 C1 C2 C8 -103.79(14) . . . . ?
O1 C1 C2 C3 -134.46(15) . . . . ?
N1 C1 C2 C3 45.39(17) . . . . ?
O1 C1 C2 C7 -65.77(19) . . . . ?
N1 C1 C2 C7 114.09(14) . . . . ?
C8 C2 C3 C7 -105.73(15) . . . . ?
C1 C2 C3 C7 106.96(14) . . . . ?
C8 C2 C3 C4 146.98(14) . . . . ?
C7 C2 C3 C4 -107.29(15) . . . . ?
C1 C2 C3 C4 -0.33(19) . . . . ?
C7 C3 C4 C5 -143.13(14) . . . . ?
C2 C3 C4 C5 -73.85(17) . . . . ?
C3 C4 C5 C6 46.95(17) . . . . ?
C1 N1 C6 C5 -80.74(16) . . . . ?
S1 N1 C6 C5 98.86(13) . . . . ?
C4 C5 C6 N1 41.78(17) . . . . ?
C4 C3 C7 C2 108.59(14) . . . . ?
C8 C2 C7 C3 110.00(14) . . . . ?
C1 C2 C7 C3 -109.20(14) . . . . ?
C3 C2 C8 C13 -44.9(2) . . . . ?
C7 C2 C8 C13 -113.40(16) . . . . ?
C1 C2 C8 C13 104.13(16) . . . . ?
C3 C2 C8 C9 134.99(15) . . . . ?
C7 C2 C8 C9 66.53(19) . . . . ?
C1 C2 C8 C9 -75.94(18) . . . . ?
C13 C8 C9 C10 -2.5(2) . . . . ?
C2 C8 C9 C10 177.55(15) . . . . ?
C13 C8 C9 Cl1 176.85(12) . . . . ?
C2 C8 C9 Cl1 -3.1(2) . . . . ?
C8 C9 C10 C11 1.9(3) . . . . ?
Cl1 C9 C10 C11 -177.45(14) . . . . ?
C9 C10 C11 C12 0.0(3) . . . . ?
C10 C11 C12 C13 -1.3(3) . . . . ?
C11 C12 C13 C8 0.6(3) . . . . ?
C9 C8 C13 C12 1.2(2) . . . . ?
C2 C8 C13 C12 -178.85(15) . . . . ?
O2 S1 C14 C19 -155.69(12) . . . . ?
O3 S1 C14 C19 -25.88(14) . . . . ?
N1 S1 C14 C19 85.79(13) . . . . ?
O2 S1 C14 C15 19.33(14) . . . . ?
O3 S1 C14 C15 149.14(12) . . . . ?
N1 S1 C14 C15 -99.19(13) . . . . ?
C19 C14 C15 C16 0.7(2) . . . . ?
S1 C14 C15 C16 -174.19(11) . . . . ?
C14 C15 C16 C17 -0.5(2) . . . . ?
C15 C16 C17 C18 -0.1(2) . . . . ?
C15 C16 C17 C20 179.56(15) . . . . ?
C16 C17 C18 C19 0.6(3) . . . . ?
C20 C17 C18 C19 -179.11(16) . . . . ?
C17 C18 C19 C14 -0.4(3) . . . . ?
C15 C14 C19 C18 -0.3(2) . . . . ?
S1 C14 C19 C18 174.70(13) . . . . ?
